data_2014960
loop_
_publ_author_name
'\"Ozbey, S\"uheyla'
'Akba\,s, Arzu'
'Ayhan-Kilcigil, G\"ulg\"un'
'Ertan, Rahmiye'

_publ_section_title
;Antibacterial
 4-amino-<i>N</i>-(5-methylisoxazol-3-yl)-<i>N</i>-[(4-oxo-2-phenyl-4<i>H</i>-1-benzopyran-6-yl)methyl]benzenesulfonamide
;
_journal_coeditor_code AV1251
_journal_issue 9
_journal_name_full 'Acta Crystallographica Section C'
_journal_page_first o559
_journal_page_last o561
_journal_paper_doi 10.1107/S0108270105023759
_journal_volume 61
_journal_year 2005
_chemical_formula_iupac 'C26 H21 N3 O5 S1'
_chemical_formula_moiety 'C26 H21 N3 O5 S1'
_chemical_formula_sum 'C26 H21 N3 O5 S'
_chemical_formula_weight 487.53
_chemical_name_systematic
;
4-amino-N-(5-methylisoxazol-3-yl)-N-[(4-oxo-2-phenyl-4H-1-benzopyran-6-
yl)methyl]benzensulfonamide
;
_space_group_IT_number 14
_symmetry_cell_setting monoclinic
_symmetry_space_group_name_Hall '-P 2ybc'
_symmetry_space_group_name_H-M 'P 1 21/c 1'
_audit_creation_method 'WinGX routine CIF_UPDATE'
_cell_angle_alpha 90
_cell_angle_beta 96.185(2)
_cell_angle_gamma 90
_cell_formula_units_Z 4
_cell_length_a 8.824(2)
_cell_length_b 23.183(4)
_cell_length_c 11.305(3)
_cell_measurement_reflns_used 20
_cell_measurement_temperature 295(2)
_cell_measurement_theta_max 18.05
_cell_measurement_theta_min 9.19
_cell_volume 2299.2(9)
_computing_cell_refinement 'CAD-4 EXPRESS'
_computing_data_collection 'CAD-4 EXPRESS (Enraf--Nonius, 1994)'
_computing_data_reduction 'XCAD4 (Harms & Wocadlo, 1995)'
_computing_molecular_graphics 'ORTEP-3 for Windows (Farrugia, 1997) and PLATON (Spek, 2003)'
_computing_publication_material 'WinGX (Farrugia, 1999)'
_computing_structure_refinement 'SHELXL97 (Sheldrick, 1997)'
_computing_structure_solution 'SHELXS97 (Sheldrick, 1997)'
_diffrn_measured_fraction_theta_full 0.999
_diffrn_measured_fraction_theta_max 0.999
_diffrn_measurement_device '\k-geometry diffractometer'
_diffrn_measurement_device_type 'Enraf--Nonius CAD-4'
_diffrn_measurement_method 'non-profiled \w'
_diffrn_radiation_type MoK\a
_diffrn_radiation_wavelength 0.71073
_diffrn_reflns_av_R_equivalents 0.0796
_diffrn_reflns_limit_h_max 10
_diffrn_reflns_limit_h_min -10
_diffrn_reflns_limit_k_max 28
_diffrn_reflns_limit_k_min 0
_diffrn_reflns_limit_l_max 14
_diffrn_reflns_limit_l_min 0
_diffrn_reflns_number 4875
_diffrn_reflns_theta_full 26.29
_diffrn_reflns_theta_max 26.29
_diffrn_reflns_theta_min 2.48
_diffrn_standards_decay_% 3
_diffrn_standards_interval_time 120
_diffrn_standards_number 3
_exptl_absorpt_coefficient_mu 0.185
_exptl_absorpt_correction_T_max 0.962
_exptl_absorpt_correction_T_min 0.923
_exptl_absorpt_correction_type psi-scan
_exptl_absorpt_process_details '(North et al., 1968)'
_exptl_crystal_colour colourless
_exptl_crystal_density_diffrn 1.408
_exptl_crystal_density_method 'not measured'
_exptl_crystal_description prism
_exptl_crystal_F_000 1016
_exptl_crystal_size_max 0.48
_exptl_crystal_size_mid 0.36
_exptl_crystal_size_min 0.21
_refine_diff_density_max 0.274
_refine_diff_density_min -0.331
_refine_ls_extinction_method none
_refine_ls_goodness_of_fit_ref 0.965
_refine_ls_hydrogen_treatment mixed
_refine_ls_matrix_type full
_refine_ls_number_parameters 322
_refine_ls_number_reflns 4641
_refine_ls_number_restraints 0
_refine_ls_restrained_S_all 0.965
_refine_ls_R_factor_gt 0.055
_refine_ls_shift/su_max 0
_refine_ls_structure_factor_coef Fsqd
_refine_ls_weighting_details
;
w = 1/[\s^2^(Fo^2^)+(0.0555P)^2^+0.04sin\q/\l]  where P = 0.33333Fo^2^ +
0.66667Fc^2^
;
_refine_ls_weighting_scheme calc
_refine_ls_wR_factor_ref 0.1464
_reflns_number_gt 2022
_reflns_number_total 4641
_reflns_threshold_expression I>2\s(I)
_cod_data_source_file av1251.cif
_cod_data_source_block I
_cod_original_sg_symbol_H-M 'P 21/c'
_cod_original_formula_sum 'C26 H21 N3 O5 S1'
_cod_database_code 2014960
_cod_database_fobs_code 2014960

loop_
_symmetry_equiv_pos_as_xyz
'x, y, z'
'-x, y+1/2, -z+1/2'
'-x, -y, -z'
'x, -y-1/2, z-1/2'

loop_
_atom_site_label
_atom_site_fract_x
_atom_site_fract_y
_atom_site_fract_z
_atom_site_U_iso_or_equiv
_atom_site_adp_type
_atom_site_calc_flag
_atom_site_refinement_flags
_atom_site_occupancy
_atom_site_disorder_assembly
_atom_site_disorder_group
_atom_site_type_symbol
C2 0.8412(4) 0.10803(16) -0.0605(3) 0.0361(9) Uani d . 1 . . C
C3 0.8691(4) 0.05829(17) -0.1143(3) 0.0451(10) Uani d . 1 . . C
H3 0.9221 0.0593 -0.1811 0.054 Uiso calc R 1 . . H
C4 0.8199(4) 0.00293(18) -0.0725(3) 0.0426(10) Uani d . 1 . . C
C5 0.6835(4) -0.04236(16) 0.0883(3) 0.0407(10) Uani d . 1 . . C
H5 0.7024 -0.0788 0.0587 0.049 Uiso calc R 1 . . H
C6 0.6049(4) -0.03795(17) 0.1851(3) 0.0376(9) Uani d . 1 . . C
C7 0.5753(4) 0.01663(17) 0.2284(3) 0.0466(11) Uani d . 1 . . C
H7 0.5193 0.0203 0.2931 0.056 Uiso calc R 1 . . H
C8 0.6280(4) 0.06499(17) 0.1764(3) 0.0455(11) Uani d . 1 . . C
H8 0.6092 0.1013 0.2066 0.055 Uiso calc R 1 . . H
C9 0.7086(4) 0.05971(16) 0.0797(3) 0.0353(9) Uani d . 1 . . C
C10 0.7365(4) 0.00604(16) 0.0320(3) 0.0369(9) Uani d . 1 . . C
C11 0.8896(4) 0.16626(16) -0.0930(3) 0.0367(9) Uani d . 1 . . C
C12 0.8493(5) 0.21454(18) -0.0317(4) 0.0519(12) Uani d . 1 . . C
H12 0.7908 0.2103 0.0314 0.062 Uiso calc R 1 . . H
C13 0.8948(5) 0.26922(19) -0.0630(4) 0.0584(13) Uani d . 1 . . C
H13 0.8668 0.3015 -0.0215 0.07 Uiso calc R 1 . . H
C14 0.9817(5) 0.2752(2) -0.1558(4) 0.0596(12) Uani d . 1 . . C
H14 1.0128 0.3117 -0.177 0.071 Uiso calc R 1 . . H
C15 1.0229(5) 0.2282(2) -0.2173(4) 0.0595(13) Uani d . 1 . . C
H15 1.0813 0.2328 -0.2804 0.071 Uiso calc R 1 . . H
C16 0.9780(5) 0.17356(18) -0.1861(3) 0.0475(11) Uani d . 1 . . C
H16 1.0073 0.1416 -0.2278 0.057 Uiso calc R 1 . . H
C17 0.5470(4) -0.09079(17) 0.2439(3) 0.0439(10) Uani d . 1 . . C
H17A 0.4403 -0.0965 0.216 0.053 Uiso calc R 1 . . H
H17B 0.6029 -0.1244 0.2215 0.053 Uiso calc R 1 . . H
C18 0.7170(4) -0.08318(15) 0.4293(3) 0.0346(9) Uani d . 1 . . C
C19 0.7727(5) -0.06153(17) 0.5414(3) 0.0451(11) Uani d . 1 . . C
H19 0.7167 -0.0459 0.5988 0.054 Uiso calc R 1 . . H
C20 0.9233(5) -0.06817(17) 0.5478(4) 0.0469(11) Uani d . 1 . . C
C21 1.0550(5) -0.0570(2) 0.6385(4) 0.0690(14) Uani d . 1 . . C
H21A 1.1406 -0.0443 0.5998 0.104 Uiso calc R 1 . . H
H21B 1.0812 -0.0919 0.6819 0.104 Uiso calc R 1 . . H
H21C 1.0281 -0.0277 0.6926 0.104 Uiso calc R 1 . . H
C22 0.5044(4) -0.19781(16) 0.4128(3) 0.0350(9) Uani d . 1 . . C
C23 0.6299(4) -0.22270(17) 0.4791(3) 0.0446(10) Uani d . 1 . . C
H23 0.6744 -0.2047 0.5477 0.053 Uiso calc R 1 . . H
C24 0.6880(5) -0.27429(18) 0.4425(4) 0.0471(11) Uani d . 1 . . C
H24 0.7702 -0.2913 0.488 0.056 Uiso calc R 1 . . H
C25 0.6251(5) -0.30105(17) 0.3390(4) 0.0425(10) Uani d . 1 . . C
C26 0.4958(5) -0.27638(17) 0.2757(3) 0.0461(11) Uani d . 1 . . C
H26 0.4489 -0.2949 0.2085 0.055 Uiso calc R 1 . . H
C27 0.4378(4) -0.22524(17) 0.3118(3) 0.0424(10) Uani d . 1 . . C
H27 0.3532 -0.2089 0.2681 0.051 Uiso calc R 1 . . H
N1 0.5644(3) -0.08534(12) 0.3748(2) 0.0367(8) Uani d . 1 . . N
N2 0.8244(4) -0.10124(16) 0.3699(3) 0.0574(10) Uani d . 1 . . N
N3 0.6905(5) -0.34931(17) 0.2971(4) 0.0590(12) Uani d . 1 . . N
H31 0.753(5) -0.3677(19) 0.343(4) 0.072 Uiso d . 1 . . H
H32 0.648(5) -0.3635(19) 0.232(4) 0.072 Uiso d . 1 . . H
O1 0.7609(3) 0.10986(11) 0.0345(2) 0.0438(7) Uani d . 1 . . O
O2 0.8475(3) -0.04320(12) -0.1212(3) 0.0640(9) Uani d . 1 . . O
O3 0.9597(3) -0.09197(13) 0.4456(3) 0.0630(9) Uani d . 1 . . O
O4 0.2989(3) -0.11764(11) 0.3856(2) 0.0503(7) Uani d . 1 . . O
O5 0.4815(3) -0.11605(11) 0.5678(2) 0.0482(7) Uani d . 1 . . O
S1 0.44815(11) -0.12814(4) 0.44347(9) 0.0391(3) Uani d . 1 . . S

loop_
_atom_site_aniso_label
_atom_site_aniso_U_11
_atom_site_aniso_U_22
_atom_site_aniso_U_33
_atom_site_aniso_U_12
_atom_site_aniso_U_13
_atom_site_aniso_U_23
C2 0.039(2) 0.040(2) 0.030(2) 0.0017(18) 0.0054(18) -0.0009(19)
C3 0.061(3) 0.046(3) 0.031(2) -0.003(2) 0.015(2) -0.002(2)
C4 0.050(3) 0.042(3) 0.035(2) -0.005(2) 0.003(2) -0.007(2)
C5 0.051(2) 0.034(2) 0.037(2) 0.000(2) 0.004(2) -0.0019(19)
C6 0.037(2) 0.043(3) 0.033(2) -0.0018(19) 0.0038(19) 0.0013(19)
C7 0.052(3) 0.051(3) 0.041(2) 0.007(2) 0.022(2) 0.002(2)
C8 0.056(3) 0.034(2) 0.049(3) 0.010(2) 0.015(2) 0.001(2)
C9 0.035(2) 0.035(2) 0.036(2) 0.0026(19) 0.0064(19) 0.0043(19)
C10 0.037(2) 0.039(3) 0.034(2) 0.0025(19) -0.0011(19) -0.003(2)
C11 0.039(2) 0.037(2) 0.035(2) 0.0008(19) 0.0048(18) -0.005(2)
C12 0.064(3) 0.044(3) 0.051(3) -0.002(2) 0.022(2) -0.001(2)
C13 0.068(3) 0.039(3) 0.069(3) 0.001(2) 0.014(3) -0.006(2)
C14 0.072(3) 0.049(3) 0.059(3) -0.009(3) 0.009(3) 0.004(3)
C15 0.068(3) 0.062(3) 0.051(3) -0.013(3) 0.019(2) 0.003(3)
C16 0.057(3) 0.044(3) 0.043(3) -0.002(2) 0.014(2) -0.006(2)
C17 0.050(3) 0.048(3) 0.034(2) -0.007(2) 0.004(2) -0.002(2)
C18 0.037(2) 0.027(2) 0.041(2) -0.0003(18) 0.012(2) -0.0036(19)
C19 0.046(3) 0.047(3) 0.043(3) -0.006(2) 0.010(2) -0.008(2)
C20 0.058(3) 0.042(3) 0.040(3) -0.007(2) 0.003(2) 0.002(2)
C21 0.064(3) 0.073(3) 0.066(3) -0.021(3) -0.013(3) 0.010(3)
C22 0.037(2) 0.033(2) 0.034(2) -0.0015(18) 0.0023(19) 0.0017(18)
C23 0.053(3) 0.043(3) 0.037(2) -0.003(2) 0.002(2) -0.003(2)
C24 0.048(3) 0.047(3) 0.045(3) 0.005(2) -0.003(2) 0.007(2)
C25 0.051(3) 0.032(2) 0.046(3) -0.003(2) 0.009(2) 0.004(2)
C26 0.057(3) 0.037(3) 0.043(3) -0.005(2) -0.002(2) -0.006(2)
C27 0.048(3) 0.038(2) 0.039(2) -0.005(2) -0.004(2) 0.003(2)
N1 0.038(2) 0.0416(19) 0.0308(18) -0.0027(15) 0.0058(15) 0.0010(16)
N2 0.042(2) 0.075(3) 0.054(2) 0.0060(19) 0.0008(19) -0.016(2)
N3 0.072(3) 0.045(3) 0.059(3) 0.010(2) 0.001(2) -0.008(2)
O1 0.0543(17) 0.0363(17) 0.0438(16) 0.0018(13) 0.0184(14) 0.0019(13)
O2 0.095(2) 0.0427(19) 0.060(2) -0.0093(17) 0.0343(18) -0.0151(16)
O3 0.0405(18) 0.076(2) 0.072(2) 0.0109(17) 0.0038(16) -0.0103(19)
O4 0.0307(15) 0.0575(19) 0.0623(19) 0.0052(14) 0.0039(14) 0.0009(15)
O5 0.0614(18) 0.0533(19) 0.0325(16) -0.0027(14) 0.0173(13) -0.0048(13)
S1 0.0403(6) 0.0371(6) 0.0416(6) -0.0015(5) 0.0117(5) -0.0013(5)

loop_
_atom_type_symbol
_atom_type_description
_atom_type_scat_dispersion_real
_atom_type_scat_dispersion_imag
_atom_type_scat_source
C C 0.0033 0.0016 'International Tables Vol C Tables 4.2.6.8 and 6.1.1.4'
H H 0 0 'International Tables Vol C Tables 4.2.6.8 and 6.1.1.4'
N N 0.0061 0.0033 'International Tables Vol C Tables 4.2.6.8 and 6.1.1.4'
O O 0.0106 0.006 'International Tables Vol C Tables 4.2.6.8 and 6.1.1.4'
S S 0.1246 0.1234 'International Tables Vol C Tables 4.2.6.8 and 6.1.1.4'

loop_
_geom_angle_atom_site_label_1
_geom_angle_atom_site_label_2
_geom_angle_atom_site_label_3
_geom_angle
_geom_angle_publ_flag
C3 C2 O1 121.8(4) ?
C3 C2 C11 127.1(3) ?
O1 C2 C11 111.2(3) ?
C2 C3 C4 122.5(4) yes
C2 C3 H3 118.7 ?
C4 C3 H3 118.7 ?
O2 C4 C3 122.6(4) ?
O2 C4 C10 122.9(4) ?
C3 C4 C10 114.5(4) ?
C6 C5 C10 122.1(4) ?
C6 C5 H5 119 ?
C10 C5 H5 119 ?
C5 C6 C7 118.8(4) ?
C5 C6 C17 121.3(4) ?
C7 C6 C17 119.9(3) ?
C8 C7 C6 120.5(4) ?
C8 C7 H7 119.7 ?
C6 C7 H7 119.7 ?
C7 C8 C9 119.9(4) ?
C7 C8 H8 120.1 ?
C9 C8 H8 120.1 ?
O1 C9 C8 116.5(3) ?
O1 C9 C10 122.3(3) ?
C8 C9 C10 121.2(4) ?
C9 C10 C5 117.5(3) ?
C9 C10 C4 119.0(3) ?
C5 C10 C4 123.5(4) ?
C12 C11 C16 118.5(4) ?
C12 C11 C2 121.3(3) ?
C16 C11 C2 120.2(3) ?
C11 C12 C13 121.0(4) ?
C11 C12 H12 119.5 ?
C13 C12 H12 119.5 ?
C14 C13 C12 119.2(4) ?
C14 C13 H13 120.4 ?
C12 C13 H13 120.4 ?
C15 C14 C13 120.8(4) ?
C15 C14 H14 119.6 ?
C13 C14 H14 119.6 ?
C14 C15 C16 120.1(4) ?
C14 C15 H15 120 ?
C16 C15 H15 120 ?
C15 C16 C11 120.4(4) ?
C15 C16 H16 119.8 ?
C11 C16 H16 119.8 ?
N1 C17 C6 111.7(3) yes
N1 C17 H17A 109.3 ?
C6 C17 H17A 109.3 ?
N1 C17 H17B 109.3 ?
C6 C17 H17B 109.3 ?
H17A C17 H17B 108 ?
N2 C18 C19 112.4(4) ?
N2 C18 N1 118.6(3) ?
C19 C18 N1 129.0(3) ?
C20 C19 C18 105.0(4) ?
C20 C19 H19 127.5 ?
C18 C19 H19 127.5 ?
C19 C20 O3 109.2(4) ?
C19 C20 C21 135.9(4) ?
O3 C20 C21 114.9(4) ?
C20 C21 H21A 109.5 ?
C20 C21 H21B 109.5 ?
H21A C21 H21B 109.5 ?
C20 C21 H21C 109.5 ?
H21A C21 H21C 109.5 ?
H21B C21 H21C 109.5 ?
C27 C22 C23 119.8(4) ?
C27 C22 S1 119.2(3) ?
C23 C22 S1 120.4(3) ?
C24 C23 C22 119.7(4) ?
C24 C23 H23 120.1 ?
C22 C23 H23 120.1 ?
C23 C24 C25 120.8(4) ?
C23 C24 H24 119.6 ?
C25 C24 H24 119.6 ?
N3 C25 C24 120.9(4) ?
N3 C25 C26 120.5(4) ?
C24 C25 C26 118.6(4) ?
C27 C26 C25 120.7(4) ?
C27 C26 H26 119.7 ?
C25 C26 H26 119.7 ?
C26 C27 C22 120.3(4) ?
C26 C27 H27 119.8 ?
C22 C27 H27 119.8 ?
C18 N1 C17 115.4(3) yes
C18 N1 S1 114.8(2) yes
C17 N1 S1 114.2(2) ?
C18 N2 O3 104.9(3) ?
C25 N3 H31 119(3) ?
C25 N3 H32 117(3) ?
H31 N3 H32 123(5) ?
C2 O1 C9 119.8(3) ?
C20 O3 N2 108.5(3) ?
O4 S1 O5 119.89(16) yes
O4 S1 N1 105.50(16) ?
O5 S1 N1 105.49(15) yes
O4 S1 C22 109.70(17) yes
O5 S1 C22 110.20(17) ?
N1 S1 C22 104.81(16) ?

loop_
_geom_bond_atom_site_label_1
_geom_bond_atom_site_label_2
_geom_bond_site_symmetry_2
_geom_bond_distance
_geom_bond_publ_flag
C2 C3 . 1.339(5) yes
C2 O1 . 1.349(4) yes
C2 C11 . 1.474(5) yes
C3 C4 . 1.450(5) ?
C3 H3 . 0.93 ?
C4 O2 . 1.239(4) yes
C4 C10 . 1.460(5) ?
C5 C6 . 1.361(5) ?
C5 C10 . 1.395(5) ?
C5 H5 . 0.93 ?
C6 C7 . 1.391(5) ?
C6 C17 . 1.509(5) yes
C7 C8 . 1.370(5) ?
C7 H7 . 0.93 ?
C8 C9 . 1.372(5) ?
C8 H8 . 0.93 ?
C9 O1 . 1.370(4) yes
C9 C10 . 1.389(5) ?
C11 C12 . 1.383(5) ?
C11 C16 . 1.386(5) ?
C12 C13 . 1.387(5) ?
C12 H12 . 0.93 ?
C13 C14 . 1.371(5) ?
C13 H13 . 0.93 ?
C14 C15 . 1.363(6) ?
C14 H14 . 0.93 ?
C15 C16 . 1.384(5) ?
C15 H15 . 0.93 ?
C16 H16 . 0.93 ?
C17 N1 . 1.476(4) yes
C17 H17A . 0.97 ?
C17 H17B . 0.97 ?
C18 N2 . 1.289(4) yes
C18 C19 . 1.402(5) ?
C18 N1 . 1.420(4) yes
C19 C20 . 1.332(5) yes
C19 H19 . 0.93 ?
C20 O3 . 1.351(4) ?
C20 C21 . 1.487(5) ?
C21 H21A . 0.96 ?
C21 H21B . 0.96 ?
C21 H21C . 0.96 ?
C22 C27 . 1.381(5) ?
C22 C23 . 1.394(5) ?
C22 S1 . 1.736(4) ?
C23 C24 . 1.382(5) ?
C23 H23 . 0.93 ?
C24 C25 . 1.387(5) ?
C24 H24 . 0.93 ?
C25 N3 . 1.367(5) yes
C25 C26 . 1.402(5) ?
C26 C27 . 1.371(5) ?
C26 H26 . 0.93 ?
C27 H27 . 0.93 ?
N1 S1 . 1.676(3) yes
N2 O3 . 1.408(4) ?
N3 H31 . 0.83(4) ?
N3 H32 . 0.86(4) ?
O4 S1 . 1.427(3) yes
O5 S1 . 1.433(2) yes

loop_
_geom_hbond_atom_site_label_D
_geom_hbond_atom_site_label_H
_geom_hbond_atom_site_label_A
_geom_hbond_site_symmetry_A
_geom_hbond_distance_DH
_geom_hbond_distance_HA
_geom_hbond_distance_DA
_geom_hbond_angle_DHA
C12 H12 O1 . 0.93 2.34 2.680(5) 101
C17 H17A O4 . 0.97 2.45 2.916(4) 109
C27 H27 O4 . 0.93 2.57 2.940(5) 104
N3 H32 O5 4_555 0.86(5) 2.29(4) 3.120(5) 164(4)
N3 H31 O2 4_556 0.83(4) 2.25(4) 2.951(5) 142(4)
C16 H16 N2 3_755 0.93 2.49 3.309(5) 148

loop_
_geom_torsion_atom_site_label_1
_geom_torsion_atom_site_label_2
_geom_torsion_atom_site_label_3
_geom_torsion_atom_site_label_4
_geom_torsion
_geom_torsion_publ_flag
O1 C2 C3 C4 -2.1(6) ?
C11 C2 C3 C4 178.1(4) ?
C2 C3 C4 O2 -178.9(4) ?
C2 C3 C4 C10 0.6(6) ?
C10 C5 C6 C7 0.7(6) ?
C10 C5 C6 C17 179.4(3) ?
C5 C6 C7 C8 -1.7(6) ?
C17 C6 C7 C8 179.5(4) ?
C6 C7 C8 C9 1.0(6) ?
C7 C8 C9 O1 -178.4(3) ?
C7 C8 C9 C10 0.8(6) ?
O1 C9 C10 C5 177.3(3) ?
C8 C9 C10 C5 -1.9(5) ?
O1 C9 C10 C4 -2.2(5) ?
C8 C9 C10 C4 178.7(3) ?
C6 C5 C10 C9 1.1(5) ?
C6 C5 C10 C4 -179.4(4) ?
O2 C4 C10 C9 -179.0(4) ?
C3 C4 C10 C9 1.5(5) ?
O2 C4 C10 C5 1.5(6) ?
C3 C4 C10 C5 -178.0(3) ?
C3 C2 C11 C12 178.1(4) ?
O1 C2 C11 C12 -1.7(5) ?
C3 C2 C11 C16 -2.3(6) ?
O1 C2 C11 C16 177.8(3) yes
C16 C11 C12 C13 0.6(6) ?
C2 C11 C12 C13 -179.8(4) ?
C11 C12 C13 C14 -0.3(6) ?
C12 C13 C14 C15 0.2(7) ?
C13 C14 C15 C16 -0.4(7) ?
C14 C15 C16 C11 0.7(6) ?
C12 C11 C16 C15 -0.8(6) ?
C2 C11 C16 C15 179.7(4) ?
C5 C6 C17 N1 140.6(4) yes
C7 C6 C17 N1 -40.7(5) ?
N2 C18 C19 C20 -0.7(5) ?
N1 C18 C19 C20 -178.2(4) ?
C18 C19 C20 O3 0.6(4) ?
C18 C19 C20 C21 -178.0(5) ?
C27 C22 C23 C24 0.8(5) ?
S1 C22 C23 C24 -170.0(3) ?
C22 C23 C24 C25 1.5(6) ?
C23 C24 C25 N3 174.2(4) ?
C23 C24 C25 C26 -3.6(6) ?
N3 C25 C26 C27 -174.3(4) ?
C24 C25 C26 C27 3.5(6) ?
C25 C26 C27 C22 -1.3(6) ?
C23 C22 C27 C26 -0.9(5) ?
S1 C22 C27 C26 170.0(3) ?
N2 C18 N1 C17 -18.5(5) ?
C19 C18 N1 C17 158.9(4) ?
N2 C18 N1 S1 117.6(3) yes
C19 C18 N1 S1 -65.1(5) ?
C6 C17 N1 C18 -65.7(4) ?
C6 C17 N1 S1 158.0(2) yes
C19 C18 N2 O3 0.6(4) ?
N1 C18 N2 O3 178.3(3) ?
C3 C2 O1 C9 1.5(5) ?
C11 C2 O1 C9 -178.7(3) ?
C8 C9 O1 C2 179.9(3) ?
C10 C9 O1 C2 0.7(5) ?
C19 C20 O3 N2 -0.3(4) ?
C21 C20 O3 N2 178.6(3) ?
C18 N2 O3 C20 -0.2(4) ?
C18 N1 S1 O4 171.8(2) ?
C17 N1 S1 O4 -51.6(3) ?
C18 N1 S1 O5 44.0(3) ?
C17 N1 S1 O5 -179.5(3) ?
C18 N1 S1 C22 -72.4(3) yes
C17 N1 S1 C22 64.2(3) ?
C27 C22 S1 O4 23.4(3) ?
C23 C22 S1 O4 -165.8(3) ?
C27 C22 S1 O5 157.4(3) ?
C23 C22 S1 O5 -31.7(3) ?
C27 C22 S1 N1 -89.5(3) yes
C23 C22 S1 N1 81.4(3) ?

loop_
_cod_related_entry_id
_cod_related_entry_database
_cod_related_entry_code
1 ChemSpider 21133746
